data_7104427
loop_
_publ_author_name
'Mitchell, Scott G'
'Khanra, Sumit'
'Miras, Haralampos N'
'Boyd, Thomas'
'Long, De-Liang'
'Cronin, Leroy'

_publ_section_title
;
 The trinity of polyoxometalates: connecting {M12} Keggin and {M18}
 Dawson clusters to triangles.
;
_journal_issue 19
_journal_name_full 'Chemical communications (Cambridge, England)'
_journal_page_first 2712
_journal_page_last 2714
_journal_paper_doi 10.1039/b903206a
_journal_volume 34
_journal_year 2009
_chemical_formula_moiety '6(K +), 12(Rb +), (W30 Mn6 Ge3 O114 18-), 40(H2 O)'
_chemical_formula_sum 'Ge3 H80 K6 Mn6 O154 Rb12 W30'
_chemical_formula_weight 9867.79
_chemical_name_systematic
;
?
;
_space_group_IT_number 63
_symmetry_cell_setting orthorhombic
_symmetry_space_group_name_Hall '-C 2c 2'
_symmetry_space_group_name_H-M 'C m c m'
_atom_sites_solution_hydrogens none
_atom_sites_solution_primary direct
_atom_sites_solution_secondary difmap
_audit_creation_method SHELXL-97
_cell_angle_alpha 90.00
_cell_angle_beta 90.00
_cell_angle_gamma 90.00
_cell_formula_units_Z 4
_cell_length_a 24.3052(2)
_cell_length_b 34.8021(14)
_cell_length_c 18.1552(4)
_cell_measurement_reflns_used 16182
_cell_measurement_temperature 150(2)
_cell_measurement_theta_max 26.0
_cell_measurement_theta_min 3.23
_cell_volume 15357.0(7)
_computing_cell_refinement
;
CrysAlis RED, Oxford Diffraction Ltd.,
Version 1.171.32.15 (release 10-01-2008 CrysAlis171 .NET)
(compiled Jan 10 2008,16:37:18)
;
_computing_data_collection
;
CrysAlis CCD, Oxford Diffraction Ltd.,
Version 1.171.32.15 (release 10-01-2008 CrysAlis171 .NET)
(compiled Jan 10 2008,16:37:18)
;
_computing_data_reduction
;
CrysAlis RED, Oxford Diffraction Ltd.,
Version 1.171.32.15 (release 10-01-2008 CrysAlis171 .NET)
(compiled Jan 10 2008,16:37:18)
;
_computing_structure_refinement 'SHELXL-97 (Sheldrick, 1997)'
_computing_structure_solution 'SHELXS-97 (Sheldrick, 1997)'
_diffrn_ambient_temperature 150(2)
_diffrn_measured_fraction_theta_full 0.992
_diffrn_measured_fraction_theta_max 0.992
_diffrn_measurement_device_type 'Oxford Diffraction Gemini CCD'
_diffrn_measurement_method '\w scans'
_diffrn_radiation_monochromator graphite
_diffrn_radiation_source 'fine-focus sealed tube'
_diffrn_radiation_type MoK\a
_diffrn_radiation_wavelength 0.71073
_diffrn_reflns_av_R_equivalents 0.0692
_diffrn_reflns_av_sigmaI/netI 0.0511
_diffrn_reflns_limit_h_max 28
_diffrn_reflns_limit_h_min -29
_diffrn_reflns_limit_k_max 42
_diffrn_reflns_limit_k_min -42
_diffrn_reflns_limit_l_max 21
_diffrn_reflns_limit_l_min -20
_diffrn_reflns_number 48142
_diffrn_reflns_theta_full 25.50
_diffrn_reflns_theta_max 25.50
_diffrn_reflns_theta_min 3.24
_diffrn_standards_decay_% 0
_exptl_absorpt_coefficient_mu 27.475
_exptl_absorpt_correction_T_max 0.138
_exptl_absorpt_correction_T_min 0.019
_exptl_absorpt_correction_type analytical
_exptl_absorpt_process_details
;
CrysAlis RED, Oxford Diffraction Ltd.,
Version 1.171.32.15 (release 10-01-2008 CrysAlis171 .NET)
(compiled Jan 10 2008,16:37:18)
Analytical numeric absorption correction using a multifaceted crystal
model based on expressions derived by R.C. Clark & J.S. Reid.
(Clark, R. C. & Reid, J. S. (1995). Acta Cryst. A51, 887-897)
;
_exptl_crystal_colour redish-pink
_exptl_crystal_density_diffrn 4.268
_exptl_crystal_density_meas ?
_exptl_crystal_density_method 'not measured'
_exptl_crystal_description block
_exptl_crystal_F_000 17344
_exptl_crystal_size_max 0.32
_exptl_crystal_size_mid 0.25
_exptl_crystal_size_min 0.11
_refine_diff_density_max 2.45
_refine_diff_density_min -2.45
_refine_diff_density_rms 0.32
_refine_ls_extinction_coef none
_refine_ls_extinction_method none
_refine_ls_goodness_of_fit_ref 1.064
_refine_ls_hydrogen_treatment none
_refine_ls_matrix_type full
_refine_ls_number_parameters 475
_refine_ls_number_reflns 7520
_refine_ls_number_restraints 0
_refine_ls_restrained_S_all 1.064
_refine_ls_R_factor_all 0.0755
_refine_ls_R_factor_gt 0.0477
_refine_ls_shift/su_max 0.001
_refine_ls_shift/su_mean 0.000
_refine_ls_structure_factor_coef Fsqd
_refine_ls_weighting_details 'calc w=1/[\s^2^(Fo^2^)+(0.0488P)^2^+654.1917P] where P=(Fo^2^+2Fc^2^)/3'
_refine_ls_weighting_scheme calc
_refine_ls_wR_factor_gt 0.1064
_refine_ls_wR_factor_ref 0.1137
_reflns_number_gt 5576
_reflns_number_total 7520
_reflns_threshold_expression >2sigma(I)
_cod_data_source_file b903206a.txt
_cod_data_source_block 1
_cod_depositor_comments
;
The following automatic conversions were performed:
'_symmetry_cell_setting' value 'Orthorhombic' changed to 'orthorhombic'
according to '/home/saulius/struct/CIF-dictionaries/cif_core.dic'
dictionary named 'cif_core.dic' version 2.4.1 from 2010-06-29.

Automatic conversion script
Id: cif_fix_enum 1527 2010-12-29 10:47:43Z saulius 

The following automatic conversions were performed:

'_exptl_crystal_density_meas' value 'none' was changed to '?' - the
value is perceived as not measured.

Automatic conversion script
Id: cif_fix_values 3008 2015-01-20 13:52:24Z robertas 
;
_cod_original_sg_symbol_H-M Cmcm
_cod_original_formula_sum 'H80 Ge3 K6 Mn6 O154 Rb12 W30'
_cod_database_code 7104427

loop_
_symmetry_equiv_pos_as_xyz
'x, y, z'
'-x, -y, z+1/2'
'x, -y, -z'
'-x, y, -z+1/2'
'x+1/2, y+1/2, z'
'-x+1/2, -y+1/2, z+1/2'
'x+1/2, -y+1/2, -z'
'-x+1/2, y+1/2, -z+1/2'
'-x, -y, -z'
'x, y, -z-1/2'
'-x, y, z'
'x, -y, z-1/2'
'-x+1/2, -y+1/2, -z'
'x+1/2, y+1/2, -z-1/2'
'-x+1/2, y+1/2, z'
'x+1/2, -y+1/2, z-1/2'

loop_
_atom_site_label
_atom_site_type_symbol
_atom_site_fract_x
_atom_site_fract_y
_atom_site_fract_z
_atom_site_U_iso_or_equiv
_atom_site_adp_type
_atom_site_occupancy
_atom_site_symmetry_multiplicity
_atom_site_calc_flag
_atom_site_refinement_flags
_atom_site_disorder_assembly
_atom_site_disorder_group
W1 W 0.06588(4) 0.19919(3) 0.15098(6) 0.0201(3) Uani 0.501(3) 1 d P . .
W2 W 0.13765(4) 0.28713(3) 0.15067(6) 0.0213(3) Uani 0.499(3) 1 d P . .
W3 W 0.07223(4) 0.36721(3) 0.15092(6) 0.0229(2) Uani 0.50 1 d P . .
W4 W 0.14484(4) 0.12580(2) 0.2500 0.0217(2) Uani 1 2 d S . .
W5 W 0.26769(4) 0.27526(2) 0.2500 0.0242(2) Uani 1 2 d S . .
W6 W 0.32101(3) 0.351224(19) 0.15815(4) 0.02881(18) Uani 1 1 d . . .
W7 W 0.24523(3) 0.444479(18) 0.15683(4) 0.03051(18) Uani 1 1 d . . .
W8 W 0.18753(3) 0.359902(17) 0.05443(4) 0.02537(17) Uani 1 1 d . . .
W9 W 0.12447(4) 0.45143(2) 0.2500 0.0297(2) Uani 1 2 d S . .
W10 W 0.0000 0.13289(2) 0.05467(5) 0.0208(2) Uani 1 2 d S . .
W11 W 0.07686(3) 0.055597(16) 0.15743(4) 0.02410(16) Uani 1 1 d . . .
Mn1 Mn 0.06588(4) 0.19919(3) 0.15098(6) 0.0201(3) Uani 0.499(3) 1 d P . .
Mn2 Mn 0.13765(4) 0.28713(3) 0.15067(6) 0.0213(3) Uani 0.501(3) 1 d P . .
Mn3 Mn 0.07223(4) 0.36721(3) 0.15092(6) 0.0229(2) Uani 0.50 1 d P . .
Rb1 Rb 0.0000 0.28443(9) 0.2500 0.0335(8) Uani 1 4 d S . .
Rb2 Rb 0.39928(13) 0.43895(7) 0.06389(17) 0.0468(7) Uani 0.70 1 d P . .
Rb3 Rb 0.2640(3) 0.44013(9) -0.0729(4) 0.058(2) Uani 0.761(19) 1 d P . .
Rb3' Rb 0.2886(9) 0.4442(4) -0.0484(9) 0.061(4) Uiso 0.239(19) 1 d P . .
Rb4 Rb 0.27016(14) 0.30848(8) -0.1193(2) 0.0605(8) Uani 0.72 1 d P . .
Rb4' Rb 0.1910(5) 0.3399(3) -0.1792(7) 0.091(3) Uiso 0.28 1 d P . .
K1 K 0.0000 0.4728(2) 0.1214(6) 0.082(3) Uani 1 2 d S . .
K2 K 0.0000 0.28309(16) 0.0182(4) 0.0520(18) Uani 1 2 d S . .
Ge1 Ge 0.0000 0.12677(8) 0.2500 0.0150(7) Uani 1 4 d S . .
Ge2 Ge 0.19472(9) 0.36297(6) 0.2500 0.0190(5) Uani 1 2 d S . .
O1 O 0.1689(4) 0.3075(3) 0.0569(6) 0.024(2) Uani 1 1 d . . .
O2 O 0.0589(6) 0.0986(4) 0.2500 0.021(3) Uani 1 2 d S . .
O3 O 0.0000 0.1552(4) 0.1730(8) 0.018(3) Uiso 1 2 d S . .
O4 O 0.0565(4) 0.1699(3) 0.0580(6) 0.022(2) Uani 1 1 d . . .
O5 O 0.0530(5) 0.0947(3) 0.0944(6) 0.024(2) Uani 1 1 d . . .
O6 O 0.1437(5) 0.0835(3) 0.1771(6) 0.026(3) Uani 1 1 d . . .
O7 O 0.1195(4) 0.1584(3) 0.1764(6) 0.020(2) Uani 1 1 d . . .
O8 O 0.0000 0.1195(4) -0.0367(9) 0.031(4) Uiso 1 2 d S . .
O9 O 0.1128(5) 0.3759(3) 0.0577(6) 0.029(3) Uani 1 1 d . . .
O10 O 0.0585(6) 0.3600(4) 0.2500 0.014(3) Uiso 1 2 d S . .
O11 O 0.0000 0.2250(4) 0.1293(8) 0.021(3) Uiso 1 2 d S . .
O12 O 0.1165(5) 0.2374(3) 0.1162(6) 0.027(3) Uani 1 1 d . . .
O13 O 0.2144(6) 0.1346(4) 0.2500 0.027(4) Uani 1 2 d S . .
O14 O 0.0878(6) 0.0288(4) 0.2500 0.030(4) Uani 1 2 d S . .
O15 O 0.1017(5) 0.0219(3) 0.0967(6) 0.029(3) Uani 1 1 d . . .
O16 O 0.0000 0.0413(4) 0.1639(8) 0.020(3) Uiso 1 2 d S . .
O17 O 0.0638(6) 0.2108(4) 0.2500 0.016(3) Uani 1 2 d S . .
O18 O 0.2580(7) 0.3419(4) 0.2500 0.028(4) Uani 1 2 d S . .
O19 O 0.2014(6) 0.4124(4) 0.2500 0.025(4) Uani 1 2 d S . .
O20 O 0.2015(5) 0.3662(3) -0.0377(7) 0.032(3) Uani 1 1 d . . .
O21 O 0.1602(4) 0.3492(3) 0.1699(6) 0.020(2) Uiso 1 1 d . . .
O22 O 0.2909(7) 0.2284(4) 0.2500 0.028(4) Uani 1 2 d S . .
O23 O 0.0000 0.3789(4) 0.1180(9) 0.030(4) Uani 1 2 d S . .
O24 O 0.2149(5) 0.2742(3) 0.1773(6) 0.027(3) Uani 1 1 d . . .
O25 O 0.3204(5) 0.2975(3) 0.1770(7) 0.030(3) Uani 1 1 d . . .
O26 O 0.0722(4) 0.3142(3) 0.1307(6) 0.022(2) Uani 1 1 d . . .
O27 O 0.3603(7) 0.3587(4) 0.2500 0.028(4) Uani 1 2 d S . .
O28 O 0.3756(5) 0.3545(3) 0.0997(8) 0.041(3) Uani 1 1 d . . .
O29 O 0.2612(5) 0.3462(3) 0.0921(6) 0.029(3) Uani 1 1 d . . .
O30 O 0.1223(6) 0.2819(4) 0.2500 0.018(3) Uiso 1 2 d S . .
O31 O 0.3002(5) 0.4041(3) 0.1655(6) 0.028(3) Uani 1 1 d . . .
O32 O 0.2736(6) 0.4650(4) 0.2500 0.034(4) Uani 1 2 d S . .
O33 O 0.2770(5) 0.4754(3) 0.0947(8) 0.042(3) Uani 1 1 d . . .
O34 O 0.1787(5) 0.4717(3) 0.1769(7) 0.036(3) Uani 1 1 d . . .
O35 O 0.2083(5) 0.4115(3) 0.0917(6) 0.029(3) Uani 1 1 d . . .
O36 O 0.0960(5) 0.4202(3) 0.1779(6) 0.027(3) Uani 1 1 d . . .
O37 O 0.0795(7) 0.4896(4) 0.2500 0.039(5) Uani 1 2 d S . .
O38 O 0.0593(11) 0.2201(7) -0.0607(14) 0.054(6) Uiso 0.60 1 d P . .
O38' O 0.0952(12) 0.2317(8) -0.0496(17) 0.031(7) Uiso 0.40 1 d P . .
O39 O 0.1494(18) 0.2729(11) -0.080(2) 0.040(10) Uiso 0.30 1 d P . .
O40 O 0.3322(5) 0.3734(3) -0.0425(6) 0.028(3) Uiso 1 1 d . . .
O42 O 0.0955(6) 0.4592(4) 0.0326(9) 0.060(4) Uiso 1 1 d . . .
O43 O 0.2591(9) 0.4562(6) -0.2500 0.062(6) Uiso 1 2 d S . .
O44 O 0.5000 0.4721(6) 0.0320(12) 0.063(6) Uiso 1 2 d S . .
O45 O 0.3926(9) 0.4464(6) 0.2500 0.053(5) Uiso 1 2 d S . .
O46 O 0.4575(9) 0.3932(6) 0.1816(12) 0.040(5) Uiso 0.60 1 d P . .
O47 O 0.2148(7) 0.2368(5) -0.0305(10) 0.075(5) Uiso 1 1 d . . .
O48 O 0.5000 0.3364(15) 0.174(3) 0.073(14) Uiso 0.50 2 d SP . .
O48' O 0.5000 0.312(3) 0.141(5) 0.08(3) Uiso 0.30 2 d SP . .
O49 O 0.0000 0.5444(10) 0.196(2) 0.065(10) Uiso 0.60 2 d SP . .
O50 O 0.1554(10) 0.4632(7) -0.0928(14) 0.037(6) Uiso 0.50 1 d P . .
O52 O 0.0529(17) 0.3504(11) -0.061(2) 0.094(12) Uiso 0.50 1 d P . .
O53 O 0.432(2) 0.2808(14) 0.2500 0.054(14) Uiso 0.40 2 d SP . .
O54 O 0.0000 0.559(3) 0.073(6) 0.10(3) Uiso 0.30 2 d SP . .
O55 O 0.5000 0.4595(17) 0.140(3) 0.074(17) Uiso 0.40 2 d SP . .

loop_
_atom_site_aniso_label
_atom_site_aniso_U_11
_atom_site_aniso_U_22
_atom_site_aniso_U_33
_atom_site_aniso_U_23
_atom_site_aniso_U_13
_atom_site_aniso_U_12
W1 0.0238(6) 0.0161(5) 0.0204(6) -0.0003(4) 0.0013(4) 0.0003(4)
W2 0.0284(6) 0.0159(5) 0.0196(6) 0.0003(4) 0.0011(5) 0.0018(4)
W3 0.0272(6) 0.0146(4) 0.0270(6) 0.0031(4) -0.0001(5) 0.0013(4)
W4 0.0243(5) 0.0134(4) 0.0274(6) 0.000 0.000 0.0024(4)
W5 0.0266(5) 0.0189(4) 0.0271(6) 0.000 0.000 0.0029(4)
W6 0.0260(4) 0.0274(3) 0.0331(4) 0.0040(3) 0.0045(3) -0.0007(3)
W7 0.0316(4) 0.0187(3) 0.0412(5) 0.0057(3) 0.0009(3) -0.0063(3)
W8 0.0284(4) 0.0217(3) 0.0260(4) 0.0047(3) 0.0037(3) -0.0025(3)
W9 0.0301(5) 0.0127(4) 0.0464(7) 0.000 0.000 -0.0007(4)
W10 0.0266(5) 0.0135(4) 0.0224(5) -0.0034(4) 0.000 0.000
W11 0.0293(4) 0.0124(3) 0.0306(4) -0.0027(3) 0.0006(3) 0.0034(3)
Mn1 0.0238(6) 0.0161(5) 0.0204(6) -0.0003(4) 0.0013(4) 0.0003(4)
Mn2 0.0284(6) 0.0159(5) 0.0196(6) 0.0003(4) 0.0011(5) 0.0018(4)
Mn3 0.0272(6) 0.0146(4) 0.0270(6) 0.0031(4) -0.0001(5) 0.0013(4)
Rb1 0.039(2) 0.0255(16) 0.036(2) 0.000 0.000 0.000
Rb2 0.0593(18) 0.0301(12) 0.0511(19) -0.0118(12) 0.0104(15) -0.0090(12)
Rb3 0.061(3) 0.0315(16) 0.080(3) 0.0093(15) 0.021(3) 0.0050(15)
Rb4 0.068(2) 0.0433(15) 0.071(2) -0.0077(15) 0.0142(18) -0.0058(14)
K1 0.059(5) 0.076(5) 0.111(8) 0.004(5) 0.000 0.000
K2 0.084(5) 0.032(3) 0.040(4) 0.000(3) 0.000 0.000
Ge1 0.0212(17) 0.0090(13) 0.0148(17) 0.000 0.000 0.000
Ge2 0.0209(12) 0.0130(10) 0.0231(13) 0.000 0.000 -0.0009(9)
O1 0.021(6) 0.016(5) 0.036(7) 0.004(5) -0.002(5) 0.001(4)
O2 0.025(8) 0.010(7) 0.029(9) 0.000 0.000 0.012(6)
O4 0.021(6) 0.011(5) 0.035(7) -0.006(5) 0.000(5) -0.005(4)
O5 0.030(6) 0.019(5) 0.023(7) -0.002(5) -0.007(5) 0.001(5)
O6 0.035(6) 0.008(5) 0.034(7) -0.001(4) 0.007(5) 0.006(4)
O7 0.028(6) 0.015(5) 0.018(6) 0.000(4) -0.005(5) 0.006(4)
O9 0.037(7) 0.017(5) 0.032(7) 0.001(5) 0.003(6) 0.003(5)
O12 0.027(6) 0.034(6) 0.020(7) -0.006(5) 0.008(5) 0.007(5)
O13 0.013(8) 0.026(8) 0.042(11) 0.000 0.000 0.002(6)
O14 0.023(9) 0.018(7) 0.050(12) 0.000 0.000 0.011(7)
O15 0.040(7) 0.017(5) 0.030(7) -0.007(5) -0.001(6) 0.010(5)
O17 0.019(8) 0.022(7) 0.006(8) 0.000 0.000 0.004(6)
O18 0.027(9) 0.021(8) 0.036(10) 0.000 0.000 0.002(7)
O19 0.021(8) 0.014(7) 0.039(10) 0.000 0.000 -0.004(6)
O20 0.025(6) 0.036(6) 0.034(7) 0.007(5) -0.002(5) -0.001(5)
O22 0.035(10) 0.012(7) 0.036(10) 0.000 0.000 0.006(7)
O23 0.041(10) 0.022(8) 0.026(10) 0.012(7) 0.000 0.000
O24 0.032(6) 0.024(5) 0.025(7) 0.000(5) 0.000(5) 0.002(5)
O25 0.024(6) 0.025(6) 0.042(8) 0.002(5) 0.007(5) 0.001(5)
O26 0.025(6) 0.019(5) 0.022(6) -0.001(4) 0.002(5) 0.000(4)
O27 0.025(9) 0.034(9) 0.025(10) 0.000 0.000 -0.008(7)
O28 0.034(7) 0.040(7) 0.049(9) 0.001(6) 0.008(6) -0.001(6)
O29 0.028(6) 0.026(6) 0.033(7) 0.002(5) 0.005(5) -0.002(5)
O31 0.033(7) 0.018(5) 0.034(7) 0.005(5) -0.006(6) 0.001(5)
O32 0.019(9) 0.024(8) 0.059(13) 0.000 0.000 0.011(7)
O33 0.040(8) 0.026(6) 0.059(10) 0.010(6) 0.000(7) -0.007(5)
O34 0.042(7) 0.021(6) 0.044(8) 0.008(5) 0.006(6) 0.002(5)
O35 0.036(7) 0.020(5) 0.031(7) 0.002(5) 0.008(6) -0.007(5)
O36 0.030(6) 0.015(5) 0.035(7) 0.002(5) -0.002(5) 0.000(5)
O37 0.028(10) 0.024(8) 0.065(14) 0.000 0.000 0.006(7)

loop_
_atom_type_symbol
_atom_type_description
_atom_type_scat_dispersion_real
_atom_type_scat_dispersion_imag
_atom_type_scat_source
W W -0.8490 6.8722 'International Tables Vol C Tables 4.2.6.8 and 6.1.1.4'
Mn Mn 0.3368 0.7283 'International Tables Vol C Tables 4.2.6.8 and 6.1.1.4'
Rb Rb -0.9393 2.9676 'International Tables Vol C Tables 4.2.6.8 and 6.1.1.4'
K K 0.2009 0.2494 'International Tables Vol C Tables 4.2.6.8 and 6.1.1.4'
Ge Ge 0.1547 1.8001 'International Tables Vol C Tables 4.2.6.8 and 6.1.1.4'
O O 0.0106 0.0060 'International Tables Vol C Tables 4.2.6.8 and 6.1.1.4'
H H 0.0000 0.0000 'International Tables Vol C Tables 4.2.6.8 and 6.1.1.4'

loop_
_geom_angle_atom_site_label_1
_geom_angle_atom_site_label_2
_geom_angle_atom_site_label_3
_geom_angle
_geom_angle_site_symmetry_1
_geom_angle_site_symmetry_3
_geom_angle_publ_flag
O17 W1 O11 94.3(6) . . ?
O17 W1 O12 100.8(5) . . ?
O11 W1 O12 98.4(5) . . ?
O17 W1 O7 87.0(5) . . ?
O11 W1 O7 162.2(5) . . ?
O12 W1 O7 98.7(4) . . ?
O17 W1 O4 159.9(5) . . ?
O11 W1 O4 88.2(5) . . ?
O12 W1 O4 98.6(4) . . ?
O7 W1 O4 84.6(4) . . ?
O17 W1 O3 87.5(6) . . ?
O11 W1 O3 75.9(4) . . ?
O12 W1 O3 170.4(5) . . ?
O7 W1 O3 86.5(4) . . ?
O4 W1 O3 73.7(5) . . ?
O17 W1 Mn1 88.4(4) . 11 ?
O11 W1 Mn1 31.4(4) . 11 ?
O12 W1 Mn1 129.9(3) . 11 ?
O7 W1 Mn1 131.1(3) . 11 ?
O4 W1 Mn1 83.4(3) . 11 ?
O3 W1 Mn1 44.7(2) . 11 ?
O17 W1 W1 88.4(4) . 11 ?
O11 W1 W1 31.4(4) . 11 ?
O12 W1 W1 129.9(3) . 11 ?
O7 W1 W1 131.1(3) . 11 ?
O4 W1 W1 83.4(3) . 11 ?
O3 W1 W1 44.7(2) . 11 ?
Mn1 W1 W1 0.00(5) 11 11 ?
O17 W1 Rb1 50.1(4) . . ?
O11 W1 Rb1 51.0(4) . . ?
O12 W1 Rb1 83.4(3) . . ?
O7 W1 Rb1 136.2(3) . . ?
O4 W1 Rb1 138.6(3) . . ?
O3 W1 Rb1 98.5(3) . . ?
Mn1 W1 Rb1 65.22(2) 11 . ?
W1 W1 Rb1 65.22(2) 11 . ?
O17 W1 Rb4 100.4(4) . 13 ?
O11 W1 Rb4 147.6(4) . 13 ?
O12 W1 Rb4 50.6(3) . 13 ?
O7 W1 Rb4 48.4(3) . 13 ?
O4 W1 Rb4 87.6(3) . 13 ?
O3 W1 Rb4 133.0(2) . 13 ?
Mn1 W1 Rb4 170.95(5) 11 13 ?
W1 W1 Rb4 170.95(5) 11 13 ?
Rb1 W1 Rb4 122.17(5) . 13 ?
O17 W1 K2 113.9(4) . . ?
O11 W1 K2 37.4(4) . . ?
O12 W1 K2 64.2(3) . . ?
O7 W1 K2 154.4(3) . . ?
O4 W1 K2 79.7(3) . . ?
O3 W1 K2 108.1(3) . . ?
Mn1 W1 K2 67.08(4) 11 . ?
W1 W1 K2 67.08(4) 11 . ?
Rb1 W1 K2 63.98(9) . . ?
Rb4 W1 K2 110.36(6) 13 . ?
O30 W2 O26 93.8(5) . . ?
O30 W2 O12 100.1(5) . . ?
O26 W2 O12 99.3(5) . . ?
O30 W2 O24 86.1(5) . . ?
O26 W2 O24 163.0(4) . . ?
O12 W2 O24 97.4(4) . . ?
O30 W2 O1 160.7(5) . . ?
O26 W2 O1 88.9(4) . . ?
O12 W2 O1 98.3(4) . . ?
O24 W2 O1 85.9(4) . . ?
O30 W2 O21 89.6(5) . . ?
O26 W2 O21 75.9(4) . . ?
O12 W2 O21 169.5(4) . . ?
O24 W2 O21 87.1(4) . . ?
O1 W2 O21 72.5(4) . . ?
O30 W2 W3 89.1(4) . . ?
O26 W2 W3 31.6(3) . . ?
O12 W2 W3 130.8(3) . . ?
O24 W2 W3 131.5(3) . . ?
O1 W2 W3 83.2(3) . . ?
O21 W2 W3 44.6(3) . . ?
O30 W2 Rb1 50.1(4) . . ?
O26 W2 Rb1 50.2(3) . . ?
O12 W2 Rb1 84.1(3) . . ?
O24 W2 Rb1 135.2(3) . . ?
O1 W2 Rb1 138.5(3) . . ?
O21 W2 Rb1 99.4(3) . . ?
W3 W2 Rb1 65.46(5) . . ?
O30 W2 Rb4 99.6(4) . 13 ?
O26 W2 Rb4 148.2(3) . 13 ?
O12 W2 Rb4 50.1(3) . 13 ?
O24 W2 Rb4 47.7(3) . 13 ?
O1 W2 Rb4 87.7(3) . 13 ?
O21 W2 Rb4 132.4(3) . 13 ?
W3 W2 Rb4 170.94(6) . 13 ?
Rb1 W2 Rb4 122.21(7) . 13 ?
O30 W2 K2 113.7(4) . . ?
O26 W2 K2 38.7(3) . . ?
O12 W2 K2 63.9(3) . . ?
O24 W2 K2 154.1(3) . . ?
O1 W2 K2 79.8(3) . . ?
O21 W2 K2 108.6(3) . . ?
W3 W2 K2 68.18(8) . . ?
Rb1 W2 K2 64.01(8) . . ?
Rb4 W2 K2 109.79(9) 13 . ?
O10 W3 O26 93.2(5) . . ?
O10 W3 O23 99.7(6) . . ?
O26 W3 O23 98.5(6) . . ?
O10 W3 O9 160.4(5) . . ?
O26 W3 O9 89.1(4) . . ?
O23 W3 O9 99.2(6) . . ?
O10 W3 O36 86.5(5) . . ?
O26 W3 O36 162.8(4) . . ?
O23 W3 O36 98.5(5) . . ?
O9 W3 O36 85.6(4) . . ?
O10 W3 O21 89.1(5) . . ?
O26 W3 O21 76.0(4) . . ?
O23 W3 O21 169.9(6) . . ?
O9 W3 O21 72.6(4) . . ?
O36 W3 O21 86.8(4) . . ?
O10 W3 W2 88.5(4) . . ?
O26 W3 W2 31.6(3) . . ?
O23 W3 W2 130.1(4) . . ?
O9 W3 W2 83.4(3) . . ?
O36 W3 W2 131.3(3) . . ?
O21 W3 W2 44.7(2) . . ?
O10 W3 Rb1 49.9(4) . . ?
O26 W3 Rb1 49.6(3) . . ?
O23 W3 Rb1 83.4(4) . . ?
O9 W3 Rb1 138.2(3) . . ?
O36 W3 Rb1 135.6(3) . . ?
O21 W3 Rb1 98.9(2) . . ?
W2 W3 Rb1 64.77(4) . . ?
O10 W3 K1 99.9(4) . . ?
O26 W3 K1 148.4(3) . . ?
O23 W3 K1 51.1(4) . . ?
O9 W3 K1 88.0(3) . . ?
O36 W3 K1 47.8(3) . . ?
O21 W3 K1 132.3(2) . . ?
W2 W3 K1 171.35(13) . . ?
Rb1 W3 K1 122.64(9) . . ?
O13 W4 O7 102.5(5) . . ?
O13 W4 O7 102.5(5) . 10_556 ?
O7 W4 O7 92.0(6) . 10_556 ?
O13 W4 O6 98.5(5) . 10_556 ?
O7 W4 O6 158.4(5) . 10_556 ?
O7 W4 O6 88.2(4) 10_556 10_556 ?
O13 W4 O6 98.5(5) . . ?
O7 W4 O6 88.2(4) . . ?
O7 W4 O6 158.4(5) 10_556 . ?
O6 W4 O6 83.9(6) 10_556 . ?
O13 W4 O2 165.9(6) . . ?
O7 W4 O2 87.2(4) . . ?
O7 W4 O2 87.2(4) 10_556 . ?
O6 W4 O2 71.3(4) 10_556 . ?
O6 W4 O2 71.3(4) . . ?
O13 W4 Rb4 51.1(3) . 6 ?
O7 W4 Rb4 104.8(3) . 6 ?
O7 W4 Rb4 51.6(3) 10_556 6 ?
O6 W4 Rb4 92.1(3) 10_556 6 ?
O6 W4 Rb4 148.5(3) . 6 ?
O2 W4 Rb4 136.60(15) . 6 ?
O13 W4 Rb4 51.1(3) . 13 ?
O7 W4 Rb4 51.6(3) . 13 ?
O7 W4 Rb4 104.8(3) 10_556 13 ?
O6 W4 Rb4 148.5(3) 10_556 13 ?
O6 W4 Rb4 92.1(3) . 13 ?
O2 W4 Rb4 136.60(15) . 13 ?
Rb4 W4 Rb4 75.20(10) 6 13 ?
O22 W5 O24 102.1(5) . . ?
O22 W5 O24 102.1(5) . 10_556 ?
O24 W5 O24 91.6(7) . 10_556 ?
O22 W5 O25 99.0(5) . . ?
O24 W5 O25 88.8(5) . . ?
O24 W5 O25 158.3(4) 10_556 . ?
O22 W5 O25 99.0(5) . 10_556 ?
O24 W5 O25 158.3(4) . 10_556 ?
O24 W5 O25 88.8(5) 10_556 10_556 ?
O25 W5 O25 83.0(7) . 10_556 ?
O22 W5 O18 166.8(7) . . ?
O24 W5 O18 87.0(4) . . ?
O24 W5 O18 87.0(4) 10_556 . ?
O25 W5 O18 71.3(4) . . ?
O25 W5 O18 71.3(4) 10_556 . ?
O22 W5 Rb4 50.6(3) . 13 ?
O24 W5 Rb4 51.7(3) . 13 ?
O24 W5 Rb4 105.0(3) 10_556 13 ?
O25 W5 Rb4 92.2(3) . 13 ?
O25 W5 Rb4 148.3(3) 10_556 13 ?
O18 W5 Rb4 136.48(19) . 13 ?
O22 W5 Rb4 50.6(3) . 6 ?
O24 W5 Rb4 105.0(3) . 6 ?
O24 W5 Rb4 51.7(3) 10_556 6 ?
O25 W5 Rb4 148.3(3) . 6 ?
O25 W5 Rb4 92.2(3) 10_556 6 ?
O18 W5 Rb4 136.48(19) . 6 ?
Rb4 W5 Rb4 75.67(10) 13 6 ?
O22 W5 Rb4' 18.0(2) . 13 ?
O24 W5 Rb4' 86.0(3) . 13 ?
O24 W5 Rb4' 110.9(3) 10_556 13 ?
O25 W5 Rb4' 90.8(3) . 13 ?
O25 W5 Rb4' 114.0(3) 10_556 13 ?
O18 W5 Rb4' 160.9(2) . 13 ?
Rb4 W5 Rb4' 34.44(17) 13 13 ?
Rb4 W5 Rb4' 62.60(17) 6 13 ?
O22 W5 Rb4' 18.0(2) . 6 ?
O24 W5 Rb4' 110.9(3) . 6 ?
O24 W5 Rb4' 86.0(3) 10_556 6 ?
O25 W5 Rb4' 114.0(3) . 6 ?
O25 W5 Rb4' 90.8(3) 10_556 6 ?
O18 W5 Rb4' 160.9(2) . 6 ?
Rb4 W5 Rb4' 62.60(17) 13 6 ?
Rb4 W5 Rb4' 34.44(17) 6 6 ?
Rb4' W5 Rb4' 34.6(3) 13 6 ?
O28 W6 O29 102.2(6) . . ?
O28 W6 O25 100.6(5) . . ?
O29 W6 O25 90.9(5) . . ?
O28 W6 O31 100.7(5) . . ?
O29 W6 O31 86.0(5) . . ?
O25 W6 O31 158.6(5) . . ?
O28 W6 O27 98.2(6) . . ?
O29 W6 O27 159.3(5) . . ?
O25 W6 O27 88.9(6) . . ?
O31 W6 O27 86.7(6) . . ?
O28 W6 O18 170.2(6) . . ?
O29 W6 O18 86.2(4) . . ?
O25 W6 O18 74.0(5) . . ?
O31 W6 O18 84.7(5) . . ?
O27 W6 O18 73.8(5) . . ?
O28 W6 Rb2 46.3(4) . . ?
O29 W6 Rb2 99.6(3) . . ?
O25 W6 Rb2 146.6(3) . . ?
O31 W6 Rb2 54.5(3) . . ?
O27 W6 Rb2 91.8(4) . . ?
O18 W6 Rb2 137.9(4) . . ?
O33 W7 O35 100.5(5) . . ?
O33 W7 O34 101.1(5) . . ?
O35 W7 O34 91.1(5) . . ?
O33 W7 O31 101.2(5) . . ?
O35 W7 O31 86.4(5) . . ?
O34 W7 O31 157.6(5) . . ?
O33 W7 O32 100.3(6) . . ?
O35 W7 O32 159.1(5) . . ?
O34 W7 O32 87.3(6) . . ?
O31 W7 O32 87.2(5) . . ?
O33 W7 O19 170.8(5) . . ?
O35 W7 O19 86.8(4) . . ?
O34 W7 O19 72.9(5) . . ?
O31 W7 O19 84.7(5) . . ?
O32 W7 O19 72.7(5) . . ?
O33 W7 Rb3' 42.0(5) . . ?
O35 W7 Rb3' 61.5(5) . . ?
O34 W7 Rb3' 114.5(5) . . ?
O31 W7 Rb3' 83.6(4) . . ?
O32 W7 Rb3' 137.3(5) . . ?
O19 W7 Rb3' 146.8(4) . . ?
O33 W7 Rb2 50.1(4) . . ?
O35 W7 Rb2 98.5(3) . . ?
O34 W7 Rb2 150.8(3) . . ?
O31 W7 Rb2 51.3(3) . . ?
O32 W7 Rb2 92.9(4) . . ?
O19 W7 Rb2 134.8(4) . . ?
Rb3' W7 Rb2 50.0(4) . . ?
O33 W7 Rb3 47.9(4) . . ?
O35 W7 Rb3 53.4(3) . . ?
O34 W7 Rb3 107.4(4) . . ?
O31 W7 Rb3 88.8(3) . . ?
O32 W7 Rb3 146.3(4) . . ?
O19 W7 Rb3 140.1(3) . . ?
Rb3' W7 Rb3 9.7(3) . . ?
Rb2 W7 Rb3 59.44(11) . . ?
O33 W7 Rb3 31.7(4) . 3_565 ?
O35 W7 Rb3 113.4(3) . 3_565 ?
O34 W7 Rb3 72.3(3) . 3_565 ?
O31 W7 Rb3 128.9(3) . 3_565 ?
O32 W7 Rb3 85.9(4) . 3_565 ?
O19 W7 Rb3 139.7(3) . 3_565 ?
Rb3' W7 Rb3 68.5(2) . 3_565 ?
Rb2 W7 Rb3 78.60(12) . 3_565 ?
Rb3 W7 Rb3 70.83(13) . 3_565 ?
O20 W8 O1 101.3(5) . . ?
O20 W8 O9 100.5(5) . . ?
O1 W8 O9 93.1(4) . . ?
O20 W8 O29 100.9(5) . . ?
O1 W8 O29 88.6(4) . . ?
O9 W8 O29 157.8(5) . . ?
O20 W8 O35 99.5(5) . . ?
O1 W8 O35 158.6(5) . . ?
O9 W8 O35 88.1(5) . . ?
O29 W8 O35 82.5(5) . . ?
O20 W8 O21 173.6(5) . . ?
O1 W8 O21 75.2(4) . . ?
O9 W8 O21 74.6(4) . . ?
O29 W8 O21 84.5(4) . . ?
O35 W8 O21 84.6(4) . . ?
O20 W8 Rb3 43.1(4) . . ?
O1 W8 Rb3 142.0(4) . . ?
O9 W8 Rb3 104.7(3) . . ?
O29 W8 Rb3 87.1(3) . . ?
O35 W8 Rb3 57.1(3) . . ?
O21 W8 Rb3 141.6(3) . . ?
O20 W8 Rb4 38.7(4) . . ?
O1 W8 Rb4 73.5(3) . . ?
O9 W8 Rb4 127.8(4) . . ?
O29 W8 Rb4 73.7(3) . . ?
O35 W8 Rb4 121.8(3) . . ?
O21 W8 Rb4 142.0(2) . . ?
Rb3 W8 Rb4 69.08(7) . . ?
O20 W8 Rb3' 51.1(4) . . ?
O1 W8 Rb3' 144.9(4) . . ?
O9 W8 Rb3' 111.3(4) . . ?
O29 W8 Rb3' 78.2(4) . . ?
O35 W8 Rb3' 51.6(4) . . ?
O21 W8 Rb3' 134.3(3) . . ?
Rb3 W8 Rb3' 10.1(2) . . ?
Rb4 W8 Rb3' 71.61(18) . . ?
O20 W8 Rb4' 19.6(4) . . ?
O1 W8 Rb4' 82.6(4) . . ?
O9 W8 Rb4' 95.6(4) . . ?
O29 W8 Rb4' 106.5(4) . . ?
O35 W8 Rb4' 118.6(4) . . ?
O21 W8 Rb4' 155.0(3) . . ?
Rb3 W8 Rb4' 62.75(18) . . ?
Rb4 W8 Rb4' 33.88(16) . . ?
Rb3' W8 Rb4' 70.6(3) . . ?
O37 W9 O36 102.6(5) . 10_556 ?
O37 W9 O36 102.6(5) . . ?
O36 W9 O36 90.9(7) 10_556 . ?
O37 W9 O34 98.4(5) . 10_556 ?
O36 W9 O34 89.1(5) 10_556 10_556 ?
O36 W9 O34 158.5(5) . 10_556 ?
O37 W9 O34 98.4(5) . . ?
O36 W9 O34 158.5(5) 10_556 . ?
O36 W9 O34 89.1(5) . . ?
O34 W9 O34 83.2(7) 10_556 . ?
O37 W9 O19 165.4(7) . . ?
O36 W9 O19 87.5(4) 10_556 . ?
O36 W9 O19 87.5(4) . . ?
O34 W9 O19 71.0(4) 10_556 . ?
O34 W9 O19 71.0(4) . . ?
O37 W9 K1 50.1(4) . . ?
O36 W9 K1 104.4(4) 10_556 . ?
O36 W9 K1 52.7(3) . . ?
O34 W9 K1 147.4(3) 10_556 . ?
O34 W9 K1 92.6(4) . . ?
O19 W9 K1 137.8(2) . . ?
O37 W9 K1 50.1(4) . 10_556 ?
O36 W9 K1 52.7(3) 10_556 10_556 ?
O36 W9 K1 104.4(4) . 10_556 ?
O34 W9 K1 92.6(4) 10_556 10_556 ?
O34 W9 K1 147.4(3) . 10_556 ?
O19 W9 K1 137.8(2) . 10_556 ?
K1 W9 K1 73.7(3) . 10_556 ?
O8 W10 O4 102.5(5) . . ?
O8 W10 O4 102.5(5) . 11 ?
O4 W10 O4 93.6(6) . 11 ?
O8 W10 O5 99.7(5) . 11 ?
O4 W10 O5 156.7(5) . 11 ?
O4 W10 O5 88.5(4) 11 11 ?
O8 W10 O5 99.7(5) . . ?
O4 W10 O5 88.5(4) . . ?
O4 W10 O5 156.7(5) 11 . ?
O5 W10 O5 80.8(6) 11 . ?
O8 W10 O3 175.9(6) . . ?
O4 W10 O3 74.8(4) . . ?
O4 W10 O3 74.8(4) 11 . ?
O5 W10 O3 83.4(4) 11 . ?
O5 W10 O3 83.4(4) . . ?
O8 W10 Rb2 48.0(3) . 7_455 ?
O4 W10 Rb2 150.2(3) . 7_455 ?
O4 W10 Rb2 89.9(3) 11 7_455 ?
O5 W10 Rb2 52.9(3) 11 7_455 ?
O5 W10 Rb2 99.7(3) . 7_455 ?
O3 W10 Rb2 134.38(19) . 7_455 ?
O8 W10 Rb2 48.0(3) . 13 ?
O4 W10 Rb2 89.9(3) . 13 ?
O4 W10 Rb2 150.2(3) 11 13 ?
O5 W10 Rb2 99.7(3) 11 13 ?
O5 W10 Rb2 52.9(3) . 13 ?
O3 W10 Rb2 134.38(19) . 13 ?
Rb2 W10 Rb2 73.15(8) 7_455 13 ?
O15 W11 O5 102.3(5) . . ?
O15 W11 O6 99.6(5) . . ?
O5 W11 O6 90.5(4) . . ?
O15 W11 O16 101.7(6) . . ?
O5 W11 O16 85.7(5) . . ?
O6 W11 O16 158.7(5) . . ?
O15 W11 O14 100.4(5) . . ?
O5 W11 O14 157.2(5) . . ?
O6 W11 O14 88.1(6) . . ?
O16 W11 O14 87.5(6) . . ?
O15 W11 O2 169.3(5) . . ?
O5 W11 O2 85.1(4) . . ?
O6 W11 O2 72.3(5) . . ?
O16 W11 O2 86.5(6) . . ?
O14 W11 O2 72.8(4) . . ?
O15 W11 Rb3' 50.9(5) . 13 ?
O5 W11 Rb3' 87.0(4) . 13 ?
O6 W11 Rb3' 51.2(4) . 13 ?
O16 W11 Rb3' 149.0(5) . 13 ?
O14 W11 Rb3' 109.4(5) . 13 ?
O2 W11 Rb3' 122.8(5) . 13 ?
O15 W11 Rb2 49.3(4) . 13 ?
O5 W11 Rb2 53.5(3) . 13 ?
O6 W11 Rb2 92.3(3) . 13 ?
O16 W11 Rb2 102.1(4) . 13 ?
O14 W11 Rb2 149.3(4) . 13 ?
O2 W11 Rb2 136.2(2) . 13 ?
Rb3' W11 Rb2 50.7(3) 13 13 ?
O15 W11 Rb3 57.5(4) . 13 ?
O5 W11 Rb3 92.1(4) . 13 ?
O6 W11 Rb3 42.8(3) . 13 ?
O16 W11 Rb3 158.1(4) . 13 ?
O14 W11 Rb3 102.1(5) . 13 ?
O2 W11 Rb3 115.1(4) . 13 ?
Rb3' W11 Rb3 9.7(2) 13 13 ?
Rb2 W11 Rb3 60.10(12) 13 13 ?
O26 Rb1 O26 139.3(4) 10_556 11 ?
O26 Rb1 O26 93.5(4) 10_556 . ?
O26 Rb1 O26 72.4(4) 11 . ?
O26 Rb1 O26 72.4(4) 10_556 4 ?
O26 Rb1 O26 93.5(4) 11 4 ?
O26 Rb1 O26 139.3(4) . 4 ?
O26 Rb1 O30 54.6(2) 10_556 . ?
O26 Rb1 O30 126.9(2) 11 . ?
O26 Rb1 O30 54.6(2) . . ?
O26 Rb1 O30 126.9(2) 4 . ?
O26 Rb1 O30 126.9(2) 10_556 11 ?
O26 Rb1 O30 54.6(2) 11 11 ?
O26 Rb1 O30 126.9(2) . 11 ?
O26 Rb1 O30 54.6(2) 4 11 ?
O30 Rb1 O30 176.6(5) . 11 ?
O26 Rb1 O10 54.1(2) 10_556 . ?
O26 Rb1 O10 88.5(3) 11 . ?
O26 Rb1 O10 54.1(2) . . ?
O26 Rb1 O10 88.5(3) 4 . ?
O30 Rb1 O10 63.3(4) . . ?
O30 Rb1 O10 120.1(4) 11 . ?
O26 Rb1 O10 88.5(3) 10_556 11 ?
O26 Rb1 O10 54.1(2) 11 11 ?
O26 Rb1 O10 88.5(3) . 11 ?
O26 Rb1 O10 54.1(2) 4 11 ?
O30 Rb1 O10 120.1(4) . 11 ?
O30 Rb1 O10 63.3(4) 11 11 ?
O10 Rb1 O10 56.8(5) . 11 ?
O26 Rb1 O17 127.1(2) 10_556 11 ?
O26 Rb1 O17 89.6(3) 11 11 ?
O26 Rb1 O17 127.1(2) . 11 ?
O26 Rb1 O17 89.6(3) 4 11 ?
O30 Rb1 O17 119.5(4) . 11 ?
O30 Rb1 O17 57.1(4) 11 11 ?
O10 Rb1 O17 177.2(4) . 11 ?
O10 Rb1 O17 120.4(4) 11 11 ?
O26 Rb1 O17 89.6(3) 10_556 . ?
O26 Rb1 O17 127.1(2) 11 . ?
O26 Rb1 O17 89.6(3) . . ?
O26 Rb1 O17 127.1(2) 4 . ?
O30 Rb1 O17 57.1(4) . . ?
O30 Rb1 O17 119.5(4) 11 . ?
O10 Rb1 O17 120.4(4) . . ?
O10 Rb1 O17 177.2(4) 11 . ?
O17 Rb1 O17 62.3(5) 11 . ?
O26 Rb1 O11 140.2(2) 10_556 . ?
O26 Rb1 O11 73.1(3) 11 . ?
O26 Rb1 O11 73.1(3) . . ?
O26 Rb1 O11 140.2(2) 4 . ?
O30 Rb1 O11 88.83(18) . . ?
O30 Rb1 O11 88.83(18) 11 . ?
O10 Rb1 O11 127.2(2) . . ?
O10 Rb1 O11 127.2(2) 11 . ?
O17 Rb1 O11 54.0(2) 11 . ?
O17 Rb1 O11 54.0(2) . . ?
O26 Rb1 O11 73.1(3) 10_556 10_556 ?
O26 Rb1 O11 140.2(2) 11 10_556 ?
O26 Rb1 O11 140.2(2) . 10_556 ?
O26 Rb1 O11 73.1(3) 4 10_556 ?
O30 Rb1 O11 88.83(18) . 10_556 ?
O30 Rb1 O11 88.83(18) 11 10_556 ?
O10 Rb1 O11 127.2(2) . 10_556 ?
O10 Rb1 O11 127.2(2) 11 10_556 ?
O17 Rb1 O11 54.0(2) 11 10_556 ?
O17 Rb1 O11 54.0(2) . 10_556 ?
O11 Rb1 O11 93.3(5) . 10_556 ?
O44 Rb2 O55 41.3(12) . . ?
O44 Rb2 O15 69.0(5) . 15 ?
O55 Rb2 O15 70.7(11) . 15 ?
O44 Rb2 O46 87.3(6) . . ?
O55 Rb2 O46 53.0(13) . . ?
O15 Rb2 O46 112.2(5) 15 . ?
O44 Rb2 O28 127.6(5) . . ?
O55 Rb2 O28 107.1(12) . . ?
O15 Rb2 O28 153.5(4) 15 . ?
O46 Rb2 O28 55.3(5) . . ?
O44 Rb2 O15 68.9(5) . 13 ?
O55 Rb2 O15 109.3(12) . 13 ?
O15 Rb2 O15 76.6(3) 15 13 ?
O46 Rb2 O15 150.3(5) . 13 ?
O28 Rb2 O15 126.7(3) . 13 ?
O44 Rb2 O8 63.8(5) . 13 ?
O55 Rb2 O8 65.6(11) . 13 ?
O15 Rb2 O8 130.9(3) 15 13 ?
O46 Rb2 O8 54.5(5) . 13 ?
O28 Rb2 O8 64.5(3) . 13 ?
O15 Rb2 O8 97.7(4) 13 13 ?
O44 Rb2 O31 157.7(5) . . ?
O55 Rb2 O31 116.6(11) . . ?
O15 Rb2 O31 104.1(3) 15 . ?
O46 Rb2 O31 75.5(5) . . ?
O28 Rb2 O31 52.1(3) . . ?
O15 Rb2 O31 131.5(3) 13 . ?
O8 Rb2 O31 114.4(3) 13 . ?
O44 Rb2 O33 132.6(4) . . ?
O55 Rb2 O33 126.1(11) . . ?
O15 Rb2 O33 65.2(3) 15 . ?
O46 Rb2 O33 120.5(5) . . ?
O28 Rb2 O33 99.5(3) . . ?
O15 Rb2 O33 89.1(3) 13 . ?
O8 Rb2 O33 163.6(3) 13 . ?
O31 Rb2 O33 51.6(3) . . ?
O44 Rb2 O5 69.9(5) . 13 ?
O55 Rb2 O5 101.7(11) . 13 ?
O15 Rb2 O5 121.6(3) 15 13 ?
O46 Rb2 O5 105.3(4) . 13 ?
O28 Rb2 O5 84.9(3) . 13 ?
O15 Rb2 O5 50.7(2) 13 13 ?
O8 Rb2 O5 51.5(3) 13 13 ?
O31 Rb2 O5 128.1(3) . 13 ?
O33 Rb2 O5 127.0(3) . 13 ?
O44 Rb2 Rb3' 123.7(5) . . ?
O55 Rb2 Rb3' 160.9(12) . . ?
O15 Rb2 Rb3' 93.6(3) 15 . ?
O46 Rb2 Rb3' 146.0(5) . . ?
O28 Rb2 Rb3' 91.8(4) . . ?
O15 Rb2 Rb3' 54.9(3) 13 . ?
O8 Rb2 Rb3' 123.1(3) 13 . ?
O31 Rb2 Rb3' 76.9(3) . . ?
O33 Rb2 Rb3' 50.3(3) . . ?
O5 Rb2 Rb3' 77.0(3) 13 . ?
O44 Rb2 O45 102.6(6) . . ?
O55 Rb2 O45 63.2(11) . . ?
O15 Rb2 O45 73.9(4) 15 . ?
O46 Rb2 O45 50.0(5) . . ?
O28 Rb2 O45 81.6(4) . . ?
O15 Rb2 O45 150.4(4) 13 . ?
O8 Rb2 O45 103.7(5) 13 . ?
O31 Rb2 O45 55.3(4) . . ?
O33 Rb2 O45 75.9(4) . . ?
O5 Rb2 O45 155.2(4) 13 . ?
Rb3' Rb2 O45 123.9(4) . . ?
Rb3' Rb3 O50 140.2(12) . . ?
Rb3' Rb3 O40 65.8(10) . . ?
O50 Rb3 O40 142.8(6) . . ?
Rb3' Rb3 O33 79.0(10) . 3_565 ?
O50 Rb3 O33 78.3(5) . 3_565 ?
O40 Rb3 O33 138.8(4) . 3_565 ?
Rb3' Rb3 O6 80.5(11) . 13 ?
O50 Rb3 O6 134.1(6) . 13 ?
O40 Rb3 O6 58.9(3) . 13 ?
O33 Rb3 O6 96.1(3) 3_565 13 ?
Rb3' Rb3 O20 115.3(11) . . ?
O50 Rb3 O20 78.4(5) . . ?
O40 Rb3 O20 64.6(3) . . ?
O33 Rb3 O20 155.5(4) 3_565 . ?
O6 Rb3 O20 105.6(3) 13 . ?
Rb3' Rb3 O43 125.0(12) . . ?
O50 Rb3 O43 77.8(7) . . ?
O40 Rb3 O43 110.2(5) . . ?
O33 Rb3 O43 72.8(5) 3_565 . ?
O6 Rb3 O43 57.5(5) 13 . ?
O20 Rb3 O43 109.4(5) . . ?
Rb3' Rb3 O33 46.6(12) . . ?
O50 Rb3 O33 95.9(6) . . ?
O40 Rb3 O33 93.9(4) . . ?
O33 Rb3 O33 75.3(4) 3_565 . ?
O6 Rb3 O33 127.1(4) 13 . ?
O20 Rb3 O33 99.6(3) . . ?
O43 Rb3 O33 148.0(4) . . ?
Rb3' Rb3 O35 81.6(12) . . ?
O50 Rb3 O35 79.7(6) . . ?
O40 Rb3 O35 80.0(3) . . ?
O33 Rb3 O35 116.3(3) 3_565 . ?
O6 Rb3 O35 138.9(3) 13 . ?
O20 Rb3 O35 51.4(3) . . ?
O43 Rb3 O35 153.3(5) . . ?
O33 Rb3 O35 48.8(3) . . ?
Rb3' Rb3 O15 43.7(11) . 13 ?
O50 Rb3 O15 138.5(5) . 13 ?
O40 Rb3 O15 78.3(3) . 13 ?
O33 Rb3 O15 61.3(3) 3_565 13 ?
O6 Rb3 O15 49.3(3) 13 13 ?
O20 Rb3 O15 142.8(3) . 13 ?
O43 Rb3 O15 81.4(4) . 13 ?
O33 Rb3 O15 83.4(3) . 13 ?
O35 Rb3 O15 125.3(4) . 13 ?
Rb3' Rb3 W8 98.9(11) . . ?
O50 Rb3 W8 80.7(5) . . ?
O40 Rb3 W8 66.7(2) . . ?
O33 Rb3 W8 143.0(3) 3_565 . ?
O6 Rb3 W8 120.22(19) 13 . ?
O20 Rb3 W8 22.7(2) . . ?
O43 Rb3 W8 131.3(4) . . ?
O33 Rb3 W8 77.0(2) . . ?
O35 Rb3 W8 29.08(17) . . ?
O15 Rb3 W8 138.1(3) 13 . ?
Rb3' Rb3 Rb2 11.4(10) . . ?
O50 Rb3 Rb2 146.9(5) . . ?
O40 Rb3 Rb2 54.7(3) . . ?
O33 Rb3 Rb2 90.3(3) 3_565 . ?
O6 Rb3 Rb2 77.5(3) 13 . ?
O20 Rb3 Rb2 105.2(3) . . ?
O43 Rb3 Rb2 128.6(4) . . ?
O33 Rb3 Rb2 51.0(3) . . ?
O35 Rb3 Rb2 77.7(3) . . ?
O15 Rb3 Rb2 48.9(2) 13 . ?
W8 Rb3 Rb2 90.87(13) . . ?
Rb3 Rb3' O40 99.3(12) . . ?
Rb3 Rb3' O33 122.2(14) . . ?
O40 Rb3' O33 110.7(7) . . ?
Rb3 Rb3' O33 86.3(11) . 3_565 ?
O40 Rb3' O33 157.6(7) . 3_565 ?
O33 Rb3' O33 83.6(5) . 3_565 ?
Rb3 Rb3' O6 85.1(11) . 13 ?
O40 Rb3' O6 61.5(4) . 13 ?
O33 Rb3' O6 152.6(10) . 13 ?
O33 Rb3' O6 97.8(5) 3_565 13 ?
Rb3 Rb3' O15 126.4(13) . 13 ?
O40 Rb3' O15 91.2(6) . 13 ?
O33 Rb3' O15 101.7(7) . 13 ?
O33 Rb3' O15 68.5(5) 3_565 13 ?
O6 Rb3' O15 54.8(4) 13 13 ?
Rb3 Rb3' Rb2 166.0(12) . . ?
O40 Rb3' Rb2 67.1(5) . . ?
O33 Rb3' Rb2 63.0(5) . . ?
O33 Rb3' Rb2 107.5(7) 3_565 . ?
O6 Rb3' Rb2 90.9(6) 13 . ?
O15 Rb3' Rb2 59.8(5) 13 . ?
Rb3 Rb3' O50 31.6(10) . . ?
O40 Rb3' O50 124.3(8) . . ?
O33 Rb3' O50 92.7(6) . . ?
O33 Rb3' O50 69.8(6) 3_565 . ?
O6 Rb3' O50 113.5(8) 13 . ?
O15 Rb3' O50 133.7(6) 13 . ?
Rb2 Rb3' O50 155.6(6) . . ?
Rb3 Rb3' O35 85.7(13) . . ?
O40 Rb3' O35 83.6(4) . . ?
O33 Rb3' O35 52.0(4) . . ?
O33 Rb3' O35 118.6(5) 3_565 . ?
O6 Rb3' O35 141.7(5) 13 . ?
O15 Rb3' O35 147.9(8) 13 . ?
Rb2 Rb3' O35 89.3(4) . . ?
O50 Rb3' O35 72.3(6) . . ?
Rb3 Rb3' O20 53.2(11) . . ?
O40 Rb3' O20 61.1(4) . . ?
O33 Rb3' O20 100.9(5) . . ?
O33 Rb3' O20 135.1(8) 3_565 . ?
O6 Rb3' O20 97.3(5) 13 . ?
O15 Rb3' O20 149.2(5) 13 . ?
Rb2 Rb3' O20 114.3(4) . . ?
O50 Rb3' O20 65.3(6) . . ?
O35 Rb3' O20 48.9(4) . . ?
Rb3 Rb3' W11 111.7(12) . 13 ?
O40 Rb3' W11 71.6(4) . 13 ?
O33 Rb3' W11 124.1(8) . 13 ?
O33 Rb3' W11 86.1(4) 3_565 13 ?
O6 Rb3' W11 29.8(3) 13 13 ?
O15 Rb3' W11 26.0(2) 13 13 ?
Rb2 Rb3' W11 68.4(4) . 13 ?
O50 Rb3' W11 133.8(6) . 13 ?
O35 Rb3' W11 151.4(6) . 13 ?
O20 Rb3' W11 123.7(4) . 13 ?
Rb3 Rb3' W7 110.5(13) . . ?
O40 Rb3' W7 94.0(4) . . ?
O33 Rb3' W7 24.3(3) . . ?
O33 Rb3' W7 104.3(4) 3_565 . ?
O6 Rb3' W7 153.4(6) 13 . ?
O15 Rb3' W7 120.9(7) 13 . ?
Rb2 Rb3' W7 68.7(3) . . ?
O50 Rb3' W7 88.2(5) . . ?
O35 Rb3' W7 29.0(2) . . ?
O20 Rb3' W7 77.3(3) . . ?
W11 Rb3' W7 137.0(7) 13 . ?
Rb4' Rb4 O20 59.2(4) . . ?
Rb4' Rb4 O40 105.0(3) . . ?
O20 Rb4 O40 63.5(3) . . ?
Rb4' Rb4 O22 57.9(4) . 13 ?
O20 Rb4 O22 113.0(4) . 13 ?
O40 Rb4 O22 153.9(3) . 13 ?
Rb4' Rb4 O24 110.8(4) . 13 ?
O20 Rb4 O24 149.1(3) . 13 ?
O40 Rb4 O24 142.0(3) . 13 ?
O22 Rb4 O24 53.5(3) 13 13 ?
Rb4' Rb4 O7 111.3(3) . 13 ?
O20 Rb4 O7 113.4(3) . 13 ?
O40 Rb4 O7 56.6(3) . 13 ?
O22 Rb4 O7 108.3(3) 13 13 ?
O24 Rb4 O7 97.5(3) 13 13 ?
Rb4' Rb4 O13 58.4(4) . 13 ?
O20 Rb4 O13 91.0(3) . 13 ?
O40 Rb4 O13 79.5(3) . 13 ?
O22 Rb4 O13 74.6(3) 13 13 ?
O24 Rb4 O13 108.6(3) 13 13 ?
O7 Rb4 O13 53.4(3) 13 13 ?
Rb4' Rb4 O47 133.7(5) . 13 ?
O20 Rb4 O47 88.5(4) . 13 ?
O40 Rb4 O47 85.4(4) . 13 ?
O22 Rb4 O47 120.7(4) 13 13 ?
O24 Rb4 O47 79.3(4) 13 13 ?
O7 Rb4 O47 111.9(4) 13 13 ?
O13 Rb4 O47 163.4(4) 13 13 ?
Rb4' Rb4 O12 154.8(4) . 13 ?
O20 Rb4 O12 143.9(3) . 13 ?
O40 Rb4 O12 86.3(3) . 13 ?
O22 Rb4 O12 102.8(3) 13 13 ?
O24 Rb4 O12 55.7(3) 13 13 ?
O7 Rb4 O12 56.2(3) 13 13 ?
O13 Rb4 O12 103.2(3) 13 13 ?
O47 Rb4 O12 68.6(4) 13 13 ?
Rb4' Rb4 O47 103.6(4) . . ?
O20 Rb4 O47 92.2(4) . . ?
O40 Rb4 O47 123.0(4) . . ?
O22 Rb4 O47 82.2(4) 13 . ?
O24 Rb4 O47 60.3(4) 13 . ?
O7 Rb4 O47 143.9(4) 13 . ?
O13 Rb4 O47 155.9(4) 13 . ?
O47 Rb4 O47 40.7(6) 13 . ?
O12 Rb4 O47 87.9(4) 13 . ?
Rb4' Rb4 O39 64.1(8) . . ?
O20 Rb4 O39 69.3(7) . . ?
O40 Rb4 O39 128.7(8) . . ?
O22 Rb4 O39 65.0(8) 13 . ?
O24 Rb4 O39 80.0(7) 13 . ?
O7 Rb4 O39 173.0(8) 13 . ?
O13 Rb4 O39 121.0(8) 13 . ?
O47 Rb4 O39 74.2(8) 13 . ?
O12 Rb4 O39 125.7(7) 13 . ?
O47 Rb4 O39 39.7(8) . . ?
Rb4' Rb4 W5 83.0(3) . 13 ?
O20 Rb4 W5 132.4(2) . 13 ?
O40 Rb4 W5 162.7(2) . 13 ?
O22 Rb4 W5 25.7(2) 13 13 ?
O24 Rb4 W5 27.9(2) 13 13 ?
O7 Rb4 W5 106.3(2) 13 13 ?
O13 Rb4 W5 92.3(2) 13 13 ?
O47 Rb4 W5 100.3(3) 13 13 ?
O12 Rb4 W5 80.7(2) 13 13 ?
O47 Rb4 W5 68.2(3) . 13 ?
O39 Rb4 W5 68.6(7) . 13 ?
Rb4 Rb4' Rb4' 116.2(3) . 10 ?
Rb4 Rb4' O22 72.4(4) . 13 ?
Rb4' Rb4' O22 62.0(3) 10 13 ?
Rb4 Rb4' O20 70.2(4) . . ?
Rb4' Rb4' O20 159.7(3) 10 . ?
O22 Rb4' O20 135.7(5) 13 . ?
Rb4 Rb4' O13 72.6(4) . 13 ?
Rb4' Rb4' O13 62.4(3) 10 13 ?
O22 Rb4' O13 85.8(5) 13 13 ?
O20 Rb4' O13 104.5(5) . 13 ?
Rb4 Rb4' O39 70.5(8) . . ?
Rb4' Rb4' O39 125.3(8) 10 . ?
O22 Rb4' O39 71.0(8) 13 . ?
O20 Rb4' O39 74.8(9) . . ?
O13 Rb4' O39 140.8(9) 13 . ?
Rb4 Rb4' Rb4 85.0(3) . 10 ?
Rb4' Rb4' Rb4 31.15(16) 10 10 ?
O22 Rb4' Rb4 45.9(3) 13 10 ?
O20 Rb4' Rb4 147.8(5) . 10 ?
O13 Rb4' Rb4 46.7(3) 13 10 ?
O39 Rb4' Rb4 116.7(8) . 10 ?
Rb4 Rb4' W8 69.6(3) . . ?
Rb4' Rb4' W8 170.60(15) 10 . ?
O22 Rb4' W8 127.4(4) 13 . ?
O20 Rb4' W8 12.2(3) . . ?
O13 Rb4' W8 114.9(4) 13 . ?
O39 Rb4' W8 62.9(8) . . ?
Rb4 Rb4' W8 153.5(3) 10 . ?
Rb4 Rb4' W5 62.6(2) . 13 ?
Rb4' Rb4' W5 72.72(16) 10 13 ?
O22 Rb4' W5 11.24(19) 13 13 ?
O20 Rb4' W5 124.5(4) . 13 ?
O13 Rb4' W5 88.1(4) 13 13 ?
O39 Rb4' W5 63.5(8) . 13 ?
Rb4 Rb4' W5 53.47(14) 10 13 ?
W8 Rb4' W5 116.6(3) . 13 ?
Rb4 Rb4' Rb3 80.9(3) . . ?
Rb4' Rb4' Rb3 116.24(17) 10 . ?
O22 Rb4' Rb3 146.8(5) 13 . ?
O20 Rb4' Rb3 43.9(3) . . ?
O13 Rb4' Rb3 67.2(3) 13 . ?
O39 Rb4' Rb3 118.3(8) . . ?
Rb4 Rb4' Rb3 113.6(3) 10 . ?
W8 Rb4' Rb3 56.10(16) . . ?
W5 Rb4' Rb3 141.0(3) 13 . ?
Rb4 Rb4' Rb3' 74.9(3) . . ?
Rb4' Rb4' Rb3' 118.7(2) 10 . ?
O22 Rb4' Rb3' 141.8(5) 13 . ?
O20 Rb4' Rb3' 42.2(3) . . ?
O13 Rb4' Rb3' 65.9(3) 13 . ?
O39 Rb4' Rb3' 115.3(8) . . ?
Rb4 Rb4' Rb3' 112.5(3) 10 . ?
W8 Rb4' Rb3' 54.3(2) . . ?
W5 Rb4' Rb3' 135.4(3) 13 . ?
Rb3 Rb4' Rb3' 6.01(17) . . ?
O49 K1 O42 114.5(5) . 11 ?
O49 K1 O42 114.5(5) . . ?
O42 K1 O42 108.2(7) 11 . ?
O49 K1 O37 58.2(6) . . ?
O42 K1 O37 164.6(5) 11 . ?
O42 K1 O37 87.1(4) . . ?
O49 K1 O37 58.2(6) . 11 ?
O42 K1 O37 87.1(4) 11 11 ?
O42 K1 O37 164.6(5) . 11 ?
O37 K1 O37 77.5(5) . 11 ?
O49 K1 O54 45(2) . . ?
O42 K1 O54 90.0(12) 11 . ?
O42 K1 O54 90.0(12) . . ?
O37 K1 O54 91.9(16) . . ?
O37 K1 O54 91.9(16) 11 . ?
O49 K1 O36 111.0(6) . 11 ?
O42 K1 O36 59.0(4) 11 11 ?
O42 K1 O36 133.5(5) . 11 ?
O37 K1 O36 109.2(4) . 11 ?
O37 K1 O36 53.0(4) 11 11 ?
O54 K1 O36 130.7(4) . 11 ?
O49 K1 O36 111.0(6) . . ?
O42 K1 O36 133.5(5) 11 . ?
O42 K1 O36 59.0(4) . . ?
O37 K1 O36 53.0(4) . . ?
O37 K1 O36 109.2(4) 11 . ?
O54 K1 O36 130.7(5) . . ?
O36 K1 O36 96.0(5) 11 . ?
O49 K1 O23 152.6(9) . . ?
O42 K1 O23 79.8(4) 11 . ?
O42 K1 O23 79.8(4) . . ?
O37 K1 O23 101.7(4) . . ?
O37 K1 O23 101.7(4) 11 . ?
O54 K1 O23 163(2) . . ?
O36 K1 O23 54.7(3) 11 . ?
O36 K1 O23 54.7(3) . . ?
O49 K1 W9 83.3(5) . 11 ?
O42 K1 W9 71.1(3) 11 11 ?
O42 K1 W9 159.2(4) . 11 ?
O37 K1 W9 94.0(3) . 11 ?
O37 K1 W9 25.3(3) 11 11 ?
O54 K1 W9 110.7(11) . 11 ?
O36 K1 W9 27.7(2) 11 11 ?
O36 K1 W9 105.7(3) . 11 ?
O23 K1 W9 79.6(2) . 11 ?
O49 K1 W9 83.3(5) . . ?
O42 K1 W9 159.2(4) 11 . ?
O42 K1 W9 71.1(3) . . ?
O37 K1 W9 25.3(3) . . ?
O37 K1 W9 94.0(3) 11 . ?
O54 K1 W9 110.7(11) . . ?
O36 K1 W9 105.7(3) 11 . ?
O36 K1 W9 27.7(2) . . ?
O23 K1 W9 79.6(2) . . ?
W9 K1 W9 102.0(2) 11 . ?
O49 K1 W3 136.4(7) . 11 ?
O42 K1 W3 65.1(3) 11 11 ?
O42 K1 W3 105.7(4) . 11 ?
O37 K1 W3 109.7(4) . 11 ?
O37 K1 W3 78.6(3) 11 11 ?
O54 K1 W3 153.5(6) . 11 ?
O36 K1 W3 28.0(2) 11 11 ?
O36 K1 W3 75.7(3) . 11 ?
O23 K1 W3 26.86(11) . 11 ?
W9 K1 W3 54.45(9) 11 11 ?
W9 K1 W3 94.73(19) . 11 ?
O11 K2 O26 76.5(3) . . ?
O11 K2 O26 76.5(3) . 11 ?
O26 K2 O26 74.4(4) . 11 ?
O11 K2 O38 79.6(6) . 11 ?
O26 K2 O38 154.4(6) . 11 ?
O26 K2 O38 108.6(6) 11 11 ?
O11 K2 O38 79.6(6) . . ?
O26 K2 O38 108.6(6) . . ?
O26 K2 O38 154.4(6) 11 . ?
O38 K2 O38 57.6(10) 11 . ?
O11 K2 O52 151.9(8) . . ?
O26 K2 O52 78.0(8) . . ?
O26 K2 O52 107.7(8) 11 . ?
O38 K2 O52 122.8(9) 11 . ?
O38 K2 O52 97.6(9) . . ?
O11 K2 O52 151.9(8) . 11 ?
O26 K2 O52 107.7(8) . 11 ?
O26 K2 O52 78.0(8) 11 11 ?
O38 K2 O52 97.6(9) 11 11 ?
O38 K2 O52 122.8(9) . 11 ?
O52 K2 O52 50.1(16) . 11 ?
O11 K2 O38' 82.8(6) . 11 ?
O26 K2 O38' 157.5(6) . 11 ?
O26 K2 O38' 92.4(6) 11 11 ?
O38 K2 O38' 18.0(6) 11 11 ?
O38 K2 O38' 75.6(9) . 11 ?
O52 K2 O38' 124.0(10) . 11 ?
O52 K2 O38' 86.6(9) 11 11 ?
O11 K2 O38' 82.8(6) . . ?
O26 K2 O38' 92.4(6) . . ?
O26 K2 O38' 157.5(6) 11 . ?
O38 K2 O38' 75.6(9) 11 . ?
O38 K2 O38' 18.0(6) . . ?
O52 K2 O38' 86.6(9) . . ?
O52 K2 O38' 124.0(10) 11 . ?
O38' K2 O38' 93.6(11) 11 . ?
O11 K2 Mn1 23.51(7) . 11 ?
O26 K2 Mn1 95.0(3) . 11 ?
O26 K2 Mn1 67.4(2) 11 11 ?
O38 K2 Mn1 64.7(5) 11 11 ?
O38 K2 Mn1 87.0(5) . 11 ?
O52 K2 Mn1 172.5(8) . 11 ?
O52 K2 Mn1 131.4(8) 11 11 ?
O38' K2 Mn1 62.8(5) 11 11 ?
O38' K2 Mn1 96.4(5) . 11 ?
O11 K2 W1 23.51(7) . 11 ?
O26 K2 W1 95.0(3) . 11 ?
O26 K2 W1 67.4(2) 11 11 ?
O38 K2 W1 64.7(5) 11 11 ?
O38 K2 W1 87.0(5) . 11 ?
O52 K2 W1 172.5(8) . 11 ?
O52 K2 W1 131.4(8) 11 11 ?
O38' K2 W1 62.8(5) 11 11 ?
O38' K2 W1 96.4(5) . 11 ?
Mn1 K2 W1 0.00(3) 11 11 ?
O3 Ge1 O3 109.5(9) . 10_556 ?
O3 Ge1 O2 109.1(3) . 11 ?
O3 Ge1 O2 109.1(3) 10_556 11 ?
O3 Ge1 O2 109.1(3) . . ?
O3 Ge1 O2 109.1(3) 10_556 . ?
O2 Ge1 O2 111.1(9) 11 . ?
O18 Ge2 O19 110.1(7) . . ?
O18 Ge2 O21 108.4(4) . 10_556 ?
O19 Ge2 O21 108.5(4) . 10_556 ?
O18 Ge2 O21 108.4(4) . . ?
O19 Ge2 O21 108.5(4) . . ?
O21 Ge2 O21 112.8(7) 10_556 . ?
W8 O1 W2 117.2(5) . . ?
Ge1 O2 W11 121.8(5) . . ?
Ge1 O2 W11 121.8(5) . 10_556 ?
W11 O2 W11 94.4(5) . 10_556 ?
Ge1 O2 W4 121.1(7) . . ?
W11 O2 W4 95.5(5) . . ?
W11 O2 W4 95.5(5) 10_556 . ?
Ge1 O3 W1 122.5(5) . . ?
Ge1 O3 Mn1 122.5(5) . 11 ?
W1 O3 Mn1 90.6(5) . 11 ?
Ge1 O3 W1 122.5(5) . 11 ?
W1 O3 W1 90.6(5) . 11 ?
Mn1 O3 W1 0.00(7) 11 11 ?
Ge1 O3 W10 124.9(7) . . ?
W1 O3 W10 93.7(4) . . ?
Mn1 O3 W10 93.7(4) 11 . ?
W1 O3 W10 93.7(4) 11 . ?
W10 O4 W1 117.5(5) . . ?
W11 O5 W10 155.5(7) . . ?
W11 O5 Rb2 99.5(4) . 13 ?
W10 O5 Rb2 98.6(4) . 13 ?
W11 O6 W4 120.7(5) . . ?
W11 O6 Rb3' 98.9(6) . 13 ?
W4 O6 Rb3' 138.4(6) . 13 ?
W11 O6 Rb3 111.7(4) . 13 ?
W4 O6 Rb3 127.2(5) . 13 ?
Rb3' O6 Rb3 14.3(3) 13 13 ?
W4 O7 W1 145.4(6) . . ?
W4 O7 Rb4 100.4(4) . 13 ?
W1 O7 Rb4 103.0(4) . 13 ?
W10 O8 Rb2 108.6(5) . 7_455 ?
W10 O8 Rb2 108.6(5) . 13 ?
Rb2 O8 Rb2 99.0(4) 7_455 13 ?
W8 O9 W3 117.3(6) . . ?
Mn3 O10 W3 0.00(6) 10_556 10_556 ?
Mn3 O10 W3 153.9(8) 10_556 . ?
W3 O10 W3 153.9(8) 10_556 . ?
Mn3 O10 Rb1 101.8(4) 10_556 . ?
W3 O10 Rb1 101.8(4) 10_556 . ?
W3 O10 Rb1 101.8(4) . . ?
W1 O11 Mn1 117.1(7) . 11 ?
W1 O11 W1 117.1(7) . 11 ?
Mn1 O11 W1 0.00(9) 11 11 ?
W1 O11 K2 119.1(4) . . ?
Mn1 O11 K2 119.1(4) 11 . ?
W1 O11 K2 119.1(4) 11 . ?
W1 O11 Rb1 100.1(5) . . ?
Mn1 O11 Rb1 100.1(5) 11 . ?
W1 O11 Rb1 100.1(5) 11 . ?
K2 O11 Rb1 91.6(4) . . ?
W2 O12 W1 133.8(6) . . ?
W2 O12 Rb4 102.5(4) . 13 ?
W1 O12 Rb4 101.6(4) . 13 ?
W4 O13 Rb4' 150.6(4) . 6 ?
W4 O13 Rb4' 150.6(4) . 13 ?
Rb4' O13 Rb4' 55.1(6) 6 13 ?
W4 O13 Rb4 103.4(4) . 6 ?
Rb4' O13 Rb4 49.1(3) 6 6 ?
Rb4' O13 Rb4 92.9(5) 13 6 ?
W4 O13 Rb4 103.4(4) . 13 ?
Rb4' O13 Rb4 92.9(5) 6 13 ?
Rb4' O13 Rb4 49.1(3) 13 13 ?
Rb4 O13 Rb4 99.4(4) 6 13 ?
W11 O14 W11 120.1(7) . 10_556 ?
W11 O15 Rb2 142.7(6) . 15_545 ?
W11 O15 Rb3' 103.2(5) . 13 ?
Rb2 O15 Rb3' 109.1(4) 15_545 13 ?
W11 O15 Rb2 106.8(4) . 13 ?
Rb2 O15 Rb2 103.4(3) 15_545 13 ?
Rb3' O15 Rb2 65.3(4) 13 13 ?
W11 O15 Rb3 98.4(4) . 13 ?
Rb2 O15 Rb3 110.3(3) 15_545 13 ?
Rb3' O15 Rb3 9.9(3) 13 13 ?
Rb2 O15 Rb3 74.9(3) 13 13 ?
W11 O16 W11 149.5(8) 11 . ?
Mn1 O17 W1 0.00(5) 10_556 10_556 ?
Mn1 O17 W1 154.4(8) 10_556 . ?
W1 O17 W1 154.4(8) 10_556 . ?
Mn1 O17 Rb1 101.7(4) 10_556 . ?
W1 O17 Rb1 101.7(4) 10_556 . ?
W1 O17 Rb1 101.7(4) . . ?
Ge2 O18 W6 122.9(5) . . ?
Ge2 O18 W6 122.9(5) . 10_556 ?
W6 O18 W6 93.6(6) . 10_556 ?
Ge2 O18 W5 121.3(8) . . ?
W6 O18 W5 94.2(5) . . ?
W6 O18 W5 94.2(5) 10_556 . ?
Ge2 O19 W7 121.9(4) . 10_556 ?
Ge2 O19 W7 121.9(4) . . ?
W7 O19 W7 95.3(5) 10_556 . ?
Ge2 O19 W9 120.6(7) . . ?
W7 O19 W9 95.2(4) 10_556 . ?
W7 O19 W9 95.2(4) . . ?
W8 O20 Rb4' 148.2(6) . . ?
W8 O20 Rb4 120.2(5) . . ?
Rb4' O20 Rb4 50.6(3) . . ?
W8 O20 Rb3 114.2(5) . . ?
Rb4' O20 Rb3 97.6(4) . . ?
Rb4 O20 Rb3 100.6(3) . . ?
W8 O20 Rb3' 106.1(5) . . ?
Rb4' O20 Rb3' 105.5(5) . . ?
Rb4 O20 Rb3' 99.1(4) . . ?
Rb3 O20 Rb3' 11.5(2) . . ?
Ge2 O21 W8 126.5(5) . . ?
Ge2 O21 W3 120.5(5) . . ?
W8 O21 W3 95.3(4) . . ?
Ge2 O21 W2 120.5(5) . . ?
W8 O21 W2 95.0(4) . . ?
W3 O21 W2 90.7(4) . . ?
W5 O22 Rb4' 150.8(4) . 13 ?
W5 O22 Rb4' 150.8(4) . 6 ?
Rb4' O22 Rb4' 56.1(6) 13 6 ?
W5 O22 Rb4 103.7(5) . 13 ?
Rb4' O22 Rb4 49.7(3) 13 13 ?
Rb4' O22 Rb4 94.5(5) 6 13 ?
W5 O22 Rb4 103.7(5) . 6 ?
Rb4' O22 Rb4 94.5(5) 13 6 ?
Rb4' O22 Rb4 49.7(3) 6 6 ?
Rb4 O22 Rb4 100.9(5) 13 6 ?
W3 O23 Mn3 135.3(8) . 11 ?
W3 O23 W3 135.3(8) . 11 ?
Mn3 O23 W3 0.00(6) 11 11 ?
W3 O23 K1 102.0(5) . . ?
Mn3 O23 K1 102.0(5) 11 . ?
W3 O23 K1 102.0(5) 11 . ?
W5 O24 W2 145.8(6) . . ?
W5 O24 Rb4 100.4(4) . 13 ?
W2 O24 Rb4 103.8(4) . 13 ?
W6 O25 W5 120.4(6) . . ?
W3 O26 W2 116.9(5) . . ?
W3 O26 K2 120.2(5) . . ?
W2 O26 K2 117.4(4) . . ?
W3 O26 Rb1 101.5(4) . . ?
W2 O26 Rb1 100.7(4) . . ?
K2 O26 Rb1 91.5(3) . . ?
W6 O27 W6 118.7(8) . 10_556 ?
W6 O28 Rb2 110.0(5) . . ?
W6 O29 W8 153.3(6) . . ?
Mn2 O30 W2 0.000(15) 10_556 10_556 ?
Mn2 O30 W2 154.1(9) 10_556 . ?
W2 O30 W2 154.1(9) 10_556 . ?
Mn2 O30 Rb1 101.4(4) 10_556 . ?
W2 O30 Rb1 101.4(4) 10_556 . ?
W2 O30 Rb1 101.4(4) . . ?
W6 O31 W7 150.6(6) . . ?
W6 O31 Rb2 97.0(4) . . ?
W7 O31 Rb2 101.1(4) . . ?
W7 O32 W7 119.3(8) . 10_556 ?
W7 O33 Rb3' 113.8(6) . . ?
W7 O33 Rb3' 144.9(8) . 3_565 ?
Rb3' O33 Rb3' 95.3(6) . 3_565 ?
W7 O33 Rb3 130.5(6) . 3_565 ?
Rb3' O33 Rb3 105.4(5) . 3_565 ?
Rb3' O33 Rb3 14.7(3) 3_565 3_565 ?
W7 O33 Rb2 105.9(5) . . ?
Rb3' O33 Rb2 66.7(5) . . ?
Rb3' O33 Rb2 103.4(6) 3_565 . ?
Rb3 O33 Rb2 117.0(4) 3_565 . ?
W7 O33 Rb3 109.0(5) . . ?
Rb3' O33 Rb3 11.2(4) . . ?
Rb3' O33 Rb3 95.7(5) 3_565 . ?
Rb3 O33 Rb3 103.6(4) 3_565 . ?
Rb2 O33 Rb3 77.6(3) . . ?
W7 O34 W9 120.6(5) . . ?
W7 O35 W8 152.9(7) . . ?
W7 O35 Rb3' 89.5(5) . . ?
W8 O35 Rb3' 101.2(5) . . ?
W7 O35 Rb3 100.5(4) . . ?
W8 O35 Rb3 93.8(4) . . ?
Rb3' O35 Rb3 12.7(3) . . ?
W9 O36 W3 146.3(6) . . ?
W9 O36 K1 99.6(4) . . ?
W3 O36 K1 104.1(4) . . ?
W9 O37 K1 104.6(5) . . ?
W9 O37 K1 104.6(5) . 10_556 ?
K1 O37 K1 98.3(5) . 10_556 ?
O38' O38 K2 92(2) . . ?
O38 O38' K2 70(2) . . ?
Rb4' O39 Rb4 45.4(6) . . ?
Rb3' O40 Rb3 14.9(4) . . ?
Rb3' O40 Rb4 117.7(6) . . ?
Rb3 O40 Rb4 102.9(4) . . ?
Rb3' O40 Rb2 66.2(6) . . ?
Rb3 O40 Rb2 81.1(3) . . ?
Rb4 O40 Rb2 172.5(4) . . ?
Rb3 O43 Rb3 159.8(7) . 10 ?
Rb2 O44 Rb2 124.4(8) . 11_655 ?
Rb2 O45 Rb2 169.6(7) 10_556 . ?
Rb4 O47 Rb4 139.3(6) 13 . ?
Rb3 O50 Rb3' 8.2(3) . . ?
Rb2 O55 Rb2 115(2) . 11_655 ?

loop_
_geom_bond_atom_site_label_1
_geom_bond_atom_site_label_2
_geom_bond_distance
_geom_bond_site_symmetry_2
_geom_bond_publ_flag
W1 O17 1.843(3) . ?
W1 O11 1.877(7) . ?
W1 O12 1.920(11) . ?
W1 O7 1.982(9) . ?
W1 O4 1.984(10) . ?
W1 O3 2.252(9) . ?
W1 Mn1 3.203(2) 11 ?
W1 W1 3.203(2) 11 ?
W1 Rb1 3.821(3) . ?
W1 Rb4 4.035(4) 13 ?
W1 K2 4.111(6) . ?
W2 O30 1.851(3) . ?
W2 O26 1.883(10) . ?
W2 O12 1.909(11) . ?
W2 O24 1.989(11) . ?
W2 O1 1.994(11) . ?
W2 O21 2.256(9) . ?
W2 W3 3.2085(13) . ?
W2 Rb1 3.8019(11) . ?
W2 Rb4 4.052(3) 13 ?
W2 K2 4.123(4) . ?
W3 O10 1.846(3) . ?
W3 O26 1.882(10) . ?
W3 O23 1.898(6) . ?
W3 O9 1.982(12) . ?
W3 O36 1.993(10) . ?
W3 O21 2.254(10) . ?
W3 Rb1 3.823(3) . ?
W3 K1 4.109(8) . ?
W4 O13 1.719(15) . ?
W4 O7 1.858(10) . ?
W4 O7 1.858(10) 10_556 ?
W4 O6 1.980(10) 10_556 ?
W4 O6 1.980(10) . ?
W4 O2 2.294(15) . ?
W4 Rb4 3.890(3) 6 ?
W4 Rb4 3.890(3) 13 ?
W5 O22 1.727(13) . ?
W5 O24 1.842(11) . ?
W5 O24 1.842(11) 10_556 ?
W5 O25 1.999(11) . ?
W5 O25 1.999(11) 10_556 ?
W5 O18 2.331(14) . ?
W5 Rb4 3.870(3) 13 ?
W5 Rb4 3.870(3) 6 ?
W5 Rb4' 4.326(11) 13 ?
W5 Rb4' 4.326(11) 6 ?
W6 O28 1.703(13) . ?
W6 O29 1.893(11) . ?
W6 O25 1.900(10) . ?
W6 O31 1.914(10) . ?
W6 O27 1.939(8) . ?
W6 O18 2.288(11) . ?
W6 Rb2 3.984(3) . ?
W7 O33 1.739(12) . ?
W7 O35 1.876(11) . ?
W7 O34 1.910(12) . ?
W7 O31 1.944(11) . ?
W7 O32 1.961(8) . ?
W7 O19 2.290(9) . ?
W7 Rb3' 3.873(13) . ?
W7 Rb2 4.111(3) . ?
W7 Rb3 4.199(6) . ?
W7 Rb3 4.319(3) 3_565 ?
W8 O20 1.721(12) . ?
W8 O1 1.881(9) . ?
W8 O9 1.900(11) . ?
W8 O29 1.975(11) . ?
W8 O35 1.984(10) . ?
W8 O21 2.230(10) . ?
W8 Rb3 4.074(3) . ?
W8 Rb4 4.145(3) . ?
W8 Rb3' 4.258(16) . ?
W8 Rb4' 4.299(12) . ?
W9 O37 1.720(15) . ?
W9 O36 1.838(11) 10_556 ?
W9 O36 1.838(11) . ?
W9 O34 1.999(12) 10_556 ?
W9 O34 1.999(12) . ?
W9 O19 2.310(15) . ?
W9 K1 3.893(7) . ?
W9 K1 3.893(7) 10_556 ?
W10 O8 1.723(17) . ?
W10 O4 1.884(9) . ?
W10 O4 1.884(9) 11 ?
W10 O5 1.987(10) 11 ?
W10 O5 1.987(10) . ?
W10 O3 2.283(14) . ?
W10 Rb2 4.108(3) 7_455 ?
W10 Rb2 4.108(3) 13 ?
W11 O15 1.720(10) . ?
W11 O5 1.870(10) . ?
W11 O6 1.926(11) . ?
W11 O16 1.936(4) . ?
W11 O14 1.940(7) . ?
W11 O2 2.291(8) . ?
W11 Rb3' 3.823(17) 13 ?
W11 Rb2 4.064(3) 13 ?
W11 Rb3 4.163(5) 13 ?
Rb1 O26 2.973(10) 10_556 ?
Rb1 O26 2.973(10) 11 ?
Rb1 O26 2.973(10) . ?
Rb1 O26 2.973(10) 4 ?
Rb1 O30 2.974(14) . ?
Rb1 O30 2.974(14) 11 ?
Rb1 O10 2.990(13) . ?
Rb1 O10 2.990(13) 11 ?
Rb1 O17 2.994(13) 11 ?
Rb1 O17 2.994(13) . ?
Rb1 O11 3.014(14) . ?
Rb1 O11 3.014(14) 10_556 ?
Rb2 O44 2.767(10) . ?
Rb2 O55 2.90(3) . ?
Rb2 O15 2.947(10) 15 ?
Rb2 O46 3.02(2) . ?
Rb2 O28 3.066(12) . ?
Rb2 O15 3.218(12) 13 ?
Rb2 O8 3.220(10) 13 ?
Rb2 O31 3.267(12) . ?
Rb2 O33 3.280(13) . ?
Rb2 O5 3.312(11) 13 ?
Rb2 Rb3' 3.38(2) . ?
Rb2 O45 3.393(4) . ?
Rb3 Rb3' 0.758(17) . ?
Rb3 O50 2.78(3) . ?
Rb3 O40 2.907(11) . ?
Rb3 O33 2.983(11) 3_565 ?
Rb3 O6 3.047(11) 13 ?
Rb3 O20 3.055(12) . ?
Rb3 O43 3.265(7) . ?
Rb3 O33 3.297(15) . ?
Rb3 O35 3.430(12) . ?
Rb3 O15 3.548(13) 13 ?
Rb3' O40 2.687(16) . ?
Rb3' O33 2.83(2) . ?
Rb3' O33 2.934(16) 3_565 ?
Rb3' O6 3.016(17) 13 ?
Rb3' O15 3.05(2) 13 ?
Rb3' O50 3.40(3) . ?
Rb3' O35 3.403(18) . ?
Rb3' O20 3.45(2) . ?
Rb3' W11 3.823(17) 13 ?
Rb4 Rb4' 2.465(12) . ?
Rb4 O20 3.002(12) . ?
Rb4 O40 3.053(11) . ?
Rb4 O22 3.079(11) 13 ?
Rb4 O24 3.087(10) 13 ?
Rb4 O7 3.098(11) 13 ?
Rb4 O13 3.113(10) 13 ?
Rb4 O47 3.164(18) 13 ?
Rb4 O12 3.185(11) 13 ?
Rb4 O47 3.259(17) . ?
Rb4 O39 3.26(4) . ?
Rb4 W5 3.870(3) 13 ?
Rb4' Rb4' 2.57(2) 10 ?
Rb4' O22 2.736(16) 13 ?
Rb4' O20 2.740(17) . ?
Rb4' O13 2.778(18) 13 ?
Rb4' O39 3.11(4) . ?
Rb4' Rb4 4.276(12) 10 ?
Rb4' W5 4.326(11) 13 ?
K1 O49 2.83(4) . ?
K1 O42 2.867(17) 11 ?
K1 O42 2.867(17) . ?
K1 O37 3.086(14) . ?
K1 O37 3.086(14) 11 ?
K1 O54 3.13(10) . ?
K1 O36 3.140(12) 11 ?
K1 O36 3.140(12) . ?
K1 O23 3.271(17) . ?
K1 W9 3.893(7) 11 ?
K1 W3 4.109(8) 11 ?
K2 O11 2.857(16) . ?
K2 O26 2.903(12) . ?
K2 O26 2.903(12) 11 ?
K2 O38 2.99(2) 11 ?
K2 O38 2.99(2) . ?
K2 O52 3.04(4) . ?
K2 O52 3.04(4) 11 ?
K2 O38' 3.17(3) 11 ?
K2 O38' 3.17(3) . ?
K2 Mn1 4.111(6) 11 ?
K2 W1 4.111(6) 11 ?
Ge1 O3 1.713(14) . ?
Ge1 O3 1.713(14) 10_556 ?
Ge1 O2 1.736(14) 11 ?
Ge1 O2 1.736(14) . ?
Ge2 O18 1.703(16) . ?
Ge2 O19 1.729(13) . ?
Ge2 O21 1.746(10) 10_556 ?
Ge2 O21 1.746(10) . ?
O2 W11 2.291(8) 10_556 ?
O3 Mn1 2.252(9) 11 ?
O3 W1 2.252(9) 11 ?
O5 Rb2 3.312(11) 13 ?
O6 Rb3' 3.016(17) 13 ?
O6 Rb3 3.047(11) 13 ?
O7 Rb4 3.098(11) 13 ?
O8 Rb2 3.220(10) 7_455 ?
O8 Rb2 3.220(10) 13 ?
O10 Mn3 1.846(3) 10_556 ?
O10 W3 1.846(3) 10_556 ?
O11 Mn1 1.877(7) 11 ?
O11 W1 1.877(7) 11 ?
O12 Rb4 3.185(11) 13 ?
O13 Rb4' 2.778(18) 6 ?
O13 Rb4' 2.778(18) 13 ?
O13 Rb4 3.113(10) 6 ?
O13 Rb4 3.113(10) 13 ?
O14 W11 1.940(7) 10_556 ?
O15 Rb2 2.947(10) 15_545 ?
O15 Rb3' 3.05(2) 13 ?
O15 Rb2 3.218(12) 13 ?
O15 Rb3 3.548(13) 13 ?
O16 W11 1.936(4) 11 ?
O17 Mn1 1.843(3) 10_556 ?
O17 W1 1.843(3) 10_556 ?
O18 W6 2.288(11) 10_556 ?
O19 W7 2.290(9) 10_556 ?
O22 Rb4' 2.736(16) 13 ?
O22 Rb4' 2.736(16) 6 ?
O22 Rb4 3.079(11) 13 ?
O22 Rb4 3.079(11) 6 ?
O23 Mn3 1.898(6) 11 ?
O23 W3 1.898(6) 11 ?
O24 Rb4 3.087(10) 13 ?
O27 W6 1.939(8) 10_556 ?
O30 Mn2 1.851(3) 10_556 ?
O30 W2 1.851(3) 10_556 ?
O32 W7 1.961(8) 10_556 ?
O33 Rb3' 2.934(16) 3_565 ?
O33 Rb3 2.983(11) 3_565 ?
O37 K1 3.086(14) 10_556 ?
O38 O38' 0.98(3) . ?
O43 Rb3 3.265(7) 10 ?
O44 Rb2 2.767(10) 11_655 ?
O45 Rb2 3.393(4) 10_556 ?
O47 Rb4 3.164(18) 13 ?
O48 O48' 1.03(9) . ?
O55 Rb2 2.90(3) 11_655 ?
